data_4075376
loop_
_publ_author_name
'Schr\"oder, Kai'
'Haase, Detlev'
'Saak, Wolfgang'
'L\"utzen, Arne'
'Beckhaus, R\"udiger'
'Wichmann, Silke'
'Schellenberg, J\"urgen'

_publ_section_title
;
 Tetrabenzo[a,c,g,i]fluorenyllithium and
 \h5-Tetrabenzo[a,c,g,i]fluorenyltitanium Complexes
;
_journal_issue 16
_journal_name_full Organometallics
_journal_page_first 3824
_journal_paper_doi 10.1021/om0602613
_journal_volume 25
_journal_year 2006
_chemical_formula_sum 'C29 H18'
_chemical_formula_weight 366.43
_chemical_name_systematic
; 
 ? 
;
_space_group_IT_number 13
_symmetry_cell_setting monoclinic
_symmetry_space_group_name_Hall '-P 2yc'
_symmetry_space_group_name_H-M 'P 1 2/c 1'
_atom_sites_solution_hydrogens geom
_atom_sites_solution_primary direct
_atom_sites_solution_secondary difmap
_audit_creation_method SHELXL-97
_cell_angle_alpha 90.00
_cell_angle_beta 91.022(9)
_cell_angle_gamma 90.00
_cell_formula_units_Z 4
_cell_length_a 18.4562(14)
_cell_length_b 5.0962(2)
_cell_length_c 19.1459(16)
_cell_measurement_temperature 153(2)
_cell_volume 1800.5(2)
_computing_cell_refinement 'IPDS (Stoe, 1999)'
_computing_data_collection 'IPDS (Stoe, 1999)'
_computing_data_reduction 'XRED (Stoe, 1997)'
_computing_molecular_graphics 'Ortep-3 for Windows (Farrugia, 1997)'
_computing_publication_material 'SHELX-97 (Sheldrick, 1997)'
_computing_structure_refinement 'SHELXL-97 (Sheldrick, 1997)'
_computing_structure_solution 'SHELXS-97 (Sheldrick, 1990)'
_diffrn_ambient_temperature 153(2)
_diffrn_measured_fraction_theta_full 0.937
_diffrn_measured_fraction_theta_max 0.937
_diffrn_measurement_device_type 'Stoe IPDS'
_diffrn_radiation_monochromator graphite
_diffrn_radiation_source 'fine-focus sealed tube'
_diffrn_radiation_type MoK\a
_diffrn_radiation_wavelength 0.71073
_diffrn_reflns_av_R_equivalents 0.0446
_diffrn_reflns_av_sigmaI/netI 0.0358
_diffrn_reflns_limit_h_max 22
_diffrn_reflns_limit_h_min -22
_diffrn_reflns_limit_k_max 5
_diffrn_reflns_limit_k_min -5
_diffrn_reflns_limit_l_max 23
_diffrn_reflns_limit_l_min -23
_diffrn_reflns_number 14846
_diffrn_reflns_theta_full 26.00
_diffrn_reflns_theta_max 26.00
_diffrn_reflns_theta_min 2.38
_exptl_absorpt_coefficient_mu 0.077
_exptl_absorpt_correction_T_max 0.9924
_exptl_absorpt_correction_T_min 0.9137
_exptl_absorpt_correction_type none
_exptl_crystal_colour yellow
_exptl_crystal_density_diffrn 1.352
_exptl_crystal_density_method 'not measured'
_exptl_crystal_description needle
_exptl_crystal_F_000 768
_exptl_crystal_size_max 1.00
_exptl_crystal_size_mid 0.19
_exptl_crystal_size_min 0.10
_refine_diff_density_max 0.181
_refine_diff_density_min -0.178
_refine_diff_density_rms 0.034
_refine_ls_extinction_method none
_refine_ls_goodness_of_fit_ref 0.947
_refine_ls_hydrogen_treatment refall
_refine_ls_matrix_type full
_refine_ls_number_parameters 334
_refine_ls_number_reflns 3328
_refine_ls_number_restraints 0
_refine_ls_restrained_S_all 0.947
_refine_ls_R_factor_all 0.0465
_refine_ls_R_factor_gt 0.0326
_refine_ls_shift/su_max 0.000
_refine_ls_shift/su_mean 0.000
_refine_ls_structure_factor_coef Fsqd
_refine_ls_weighting_details 'calc w=1/[\s^2^(Fo^2^)+(0.0567P)^2^+0.0000P] where P=(Fo^2^+2Fc^2^)/3'
_refine_ls_weighting_scheme calc
_refine_ls_wR_factor_gt 0.0794
_refine_ls_wR_factor_ref 0.0836
_reflns_number_gt 2514
_reflns_number_total 3328
_reflns_threshold_expression >2sigma(I)
_cod_data_source_file om0602613si20060323_092041.cif
_cod_data_source_block DCP94
_cod_original_sg_symbol_H-M P2/c
_cod_database_code 4075376

loop_
_symmetry_equiv_pos_as_xyz
'x, y, z'
'-x, y, -z+1/2'
'-x, -y, -z'
'x, -y, z-1/2'

loop_
_atom_site_label
_atom_site_type_symbol
_atom_site_fract_x
_atom_site_fract_y
_atom_site_fract_z
_atom_site_U_iso_or_equiv
_atom_site_adp_type
_atom_site_occupancy
_atom_site_symmetry_multiplicity
_atom_site_calc_flag
C1 C 0.36115(6) 0.7483(3) 0.47787(6) 0.0196(3) Uani 1 1 d
H1A H 0.3930(7) 0.626(3) 0.4496(7) 0.025(3) Uiso 1 1 d
H1B H 0.3932(7) 0.843(3) 0.5121(7) 0.026(3) Uiso 1 1 d
C2 C 0.30029(6) 0.6114(2) 0.51408(6) 0.0184(3) Uani 1 1 d
C3 C 0.23448(6) 0.7073(2) 0.49152(6) 0.0178(3) Uani 1 1 d
C4 C 0.24800(6) 0.8941(2) 0.43395(6) 0.0175(2) Uani 1 1 d
C5 C 0.32137(6) 0.9327(2) 0.42991(6) 0.0182(3) Uani 1 1 d
C6 C 0.30721(6) 0.4150(2) 0.56681(6) 0.0198(3) Uani 1 1 d
C7 C 0.37558(7) 0.3175(3) 0.58858(6) 0.0250(3) Uani 1 1 d
H7 H 0.4215(8) 0.396(3) 0.5670(8) 0.033(4) Uiso 1 1 d
C8 C 0.38070(7) 0.1226(3) 0.63781(6) 0.0304(3) Uani 1 1 d
H8 H 0.4294(8) 0.056(3) 0.6535(8) 0.036(4) Uiso 1 1 d
C9 C 0.31781(8) 0.0147(3) 0.66588(7) 0.0320(3) Uani 1 1 d
H9 H 0.3226(8) -0.128(3) 0.7006(8) 0.039(4) Uiso 1 1 d
C10 C 0.25073(7) 0.1086(3) 0.64613(6) 0.0281(3) Uani 1 1 d
H10 H 0.2065(8) 0.025(3) 0.6674(8) 0.035(4) Uiso 1 1 d
C11 C 0.24336(6) 0.3138(3) 0.59717(6) 0.0215(3) Uani 1 1 d
C12 C 0.17382(6) 0.4350(3) 0.57968(6) 0.0208(3) Uani 1 1 d
C13 C 0.11003(7) 0.3670(3) 0.61538(6) 0.0261(3) Uani 1 1 d
H13 H 0.1119(7) 0.221(3) 0.6501(8) 0.030(4) Uiso 1 1 d
C14 C 0.04652(7) 0.5026(3) 0.60526(6) 0.0295(3) Uani 1 1 d
H14 H 0.0008(8) 0.451(3) 0.6316(7) 0.033(4) Uiso 1 1 d
C15 C 0.04440(7) 0.7193(3) 0.56043(7) 0.0282(3) Uani 1 1 d
H15 H -0.0009(8) 0.828(3) 0.5564(8) 0.035(4) Uiso 1 1 d
C16 C 0.10504(6) 0.7867(3) 0.52361(6) 0.0234(3) Uani 1 1 d
H16 H 0.1033(7) 0.945(3) 0.4932(8) 0.031(4) Uiso 1 1 d
C17 C 0.16987(6) 0.6400(3) 0.52936(6) 0.0196(3) Uani 1 1 d
C18 C 0.20066(6) 1.0125(3) 0.38157(5) 0.0186(3) Uani 1 1 d
C19 C 0.13028(6) 0.9165(3) 0.36699(6) 0.0234(3) Uani 1 1 d
H19 H 0.1130(7) 0.764(3) 0.3920(7) 0.025(3) Uiso 1 1 d
C20 C 0.08719(7) 1.0288(3) 0.31582(6) 0.0285(3) Uani 1 1 d
H20 H 0.0372(8) 0.958(3) 0.3060(8) 0.033(4) Uiso 1 1 d
C21 C 0.11302(7) 1.2401(3) 0.27720(7) 0.0309(3) Uani 1 1 d
H21 H 0.0807(8) 1.327(3) 0.2413(8) 0.036(4) Uiso 1 1 d
C22 C 0.18280(7) 1.3286(3) 0.28766(6) 0.0265(3) Uani 1 1 d
H22 H 0.2016(8) 1.474(3) 0.2576(8) 0.037(4) Uiso 1 1 d
C23 C 0.22930(6) 1.2130(3) 0.33850(6) 0.0206(3) Uani 1 1 d
C24 C 0.30604(6) 1.2801(3) 0.34273(6) 0.0200(3) Uani 1 1 d
C25 C 0.33724(7) 1.4824(3) 0.30300(6) 0.0240(3) Uani 1 1 d
H25 H 0.3052(7) 1.598(3) 0.2749(8) 0.032(4) Uiso 1 1 d
C26 C 0.41115(7) 1.5176(3) 0.30168(6) 0.0266(3) Uani 1 1 d
H26 H 0.4317(8) 1.660(3) 0.2741(8) 0.035(4) Uiso 1 1 d
C27 C 0.45748(7) 1.3537(3) 0.34039(7) 0.0276(3) Uani 1 1 d
H27 H 0.5123(8) 1.378(3) 0.3385(8) 0.035(4) Uiso 1 1 d
C28 C 0.42864(6) 1.1614(3) 0.38199(6) 0.0232(3) Uani 1 1 d
H28 H 0.4608(7) 1.043(3) 0.4116(7) 0.026(3) Uiso 1 1 d
C29 C 0.35273(6) 1.1221(3) 0.38476(6) 0.0192(3) Uani 1 1 d

loop_
_atom_site_aniso_label
_atom_site_aniso_U_11
_atom_site_aniso_U_22
_atom_site_aniso_U_33
_atom_site_aniso_U_23
_atom_site_aniso_U_13
_atom_site_aniso_U_12
C1 0.0192(6) 0.0203(8) 0.0194(6) -0.0013(5) 0.0005(4) 0.0002(5)
C2 0.0217(6) 0.0182(7) 0.0153(5) -0.0031(4) 0.0007(4) -0.0001(5)
C3 0.0212(6) 0.0171(7) 0.0151(5) -0.0030(4) -0.0002(4) -0.0012(4)
C4 0.0211(6) 0.0157(7) 0.0158(5) -0.0031(4) 0.0022(4) 0.0010(4)
C5 0.0206(6) 0.0177(7) 0.0162(5) -0.0042(4) 0.0016(4) 0.0014(4)
C6 0.0261(6) 0.0185(7) 0.0148(5) -0.0042(4) -0.0008(4) 0.0017(5)
C7 0.0293(7) 0.0268(8) 0.0191(6) -0.0034(5) -0.0005(5) 0.0068(5)
C8 0.0395(8) 0.0318(9) 0.0198(6) -0.0020(5) -0.0020(5) 0.0155(6)
C9 0.0525(9) 0.0250(9) 0.0186(6) 0.0029(5) 0.0016(6) 0.0100(6)
C10 0.0422(8) 0.0232(8) 0.0189(6) 0.0011(5) 0.0038(5) -0.0002(6)
C11 0.0314(6) 0.0188(8) 0.0143(5) -0.0031(4) 0.0005(4) -0.0013(5)
C12 0.0258(6) 0.0213(8) 0.0154(5) -0.0045(4) 0.0012(4) -0.0046(5)
C13 0.0316(7) 0.0275(9) 0.0193(6) -0.0008(5) 0.0032(5) -0.0097(5)
C14 0.0246(6) 0.0425(9) 0.0217(6) -0.0044(6) 0.0043(5) -0.0106(6)
C15 0.0212(6) 0.0411(9) 0.0224(6) -0.0039(5) 0.0006(5) -0.0011(5)
C16 0.0219(6) 0.0297(8) 0.0185(6) -0.0020(5) -0.0008(4) -0.0001(5)
C17 0.0212(6) 0.0221(8) 0.0155(5) -0.0040(5) -0.0004(4) -0.0034(5)
C18 0.0208(6) 0.0201(7) 0.0149(5) -0.0027(5) 0.0022(4) 0.0031(4)
C19 0.0238(6) 0.0273(8) 0.0191(6) -0.0007(5) 0.0011(4) 0.0007(5)
C20 0.0241(6) 0.0396(9) 0.0218(6) -0.0005(5) -0.0024(5) 0.0013(6)
C21 0.0298(7) 0.0405(10) 0.0222(6) 0.0051(6) -0.0025(5) 0.0088(6)
C22 0.0316(7) 0.0274(9) 0.0207(6) 0.0038(5) 0.0032(5) 0.0056(5)
C23 0.0250(6) 0.0204(7) 0.0164(6) -0.0027(5) 0.0030(4) 0.0044(5)
C24 0.0263(6) 0.0181(7) 0.0158(5) -0.0038(4) 0.0042(4) 0.0010(5)
C25 0.0334(7) 0.0202(8) 0.0186(6) -0.0018(5) 0.0040(5) -0.0004(5)
C26 0.0365(7) 0.0217(8) 0.0221(6) -0.0020(5) 0.0101(5) -0.0057(5)
C27 0.0270(7) 0.0277(9) 0.0284(7) -0.0055(5) 0.0090(5) -0.0044(5)
C28 0.0234(6) 0.0220(8) 0.0243(6) -0.0029(5) 0.0043(5) -0.0005(5)
C29 0.0224(6) 0.0174(7) 0.0178(6) -0.0051(4) 0.0035(4) 0.0002(5)

loop_
_atom_type_symbol
_atom_type_description
_atom_type_scat_dispersion_real
_atom_type_scat_dispersion_imag
_atom_type_scat_source
C C 0.0033 0.0016 'International Tables Vol C Tables 4.2.6.8 and 6.1.1.4'
H H 0.0000 0.0000 'International Tables Vol C Tables 4.2.6.8 and 6.1.1.4'

loop_
_geom_angle_atom_site_label_1
_geom_angle_atom_site_label_2
_geom_angle_atom_site_label_3
_geom_angle
C5 C1 C2 102.23(9)
C3 C2 C6 122.73(11)
C3 C2 C1 110.76(11)
C6 C2 C1 126.47(10)
C2 C3 C17 119.38(11)
C2 C3 C4 107.66(10)
C17 C3 C4 132.54(10)
C5 C4 C18 118.99(11)
C5 C4 C3 108.28(9)
C18 C4 C3 132.44(10)
C4 C5 C29 122.90(11)
C4 C5 C1 110.44(10)
C29 C5 C1 126.65(10)
C7 C6 C11 119.68(12)
C7 C6 C2 121.62(11)
C11 C6 C2 118.70(10)
C8 C7 C6 120.52(12)
C7 C8 C9 120.06(12)
C10 C9 C8 120.42(13)
C9 C10 C11 121.16(13)
C10 C11 C6 118.08(11)
C10 C11 C12 122.76(11)
C6 C11 C12 119.07(12)
C13 C12 C17 118.29(11)
C13 C12 C11 121.48(12)
C17 C12 C11 120.07(11)
C14 C13 C12 121.65(13)
C13 C14 C15 119.94(12)
C16 C15 C14 119.81(12)
C15 C16 C17 121.52(13)
C16 C17 C12 118.32(11)
C16 C17 C3 122.64(12)
C12 C17 C3 118.71(10)
C19 C18 C23 119.02(10)
C19 C18 C4 122.25(12)
C23 C18 C4 118.35(10)
C20 C19 C18 121.00(13)
C19 C20 C21 119.99(12)
C22 C21 C20 120.25(12)
C21 C22 C23 121.23(13)
C22 C23 C18 118.13(11)
C22 C23 C24 121.15(12)
C18 C23 C24 120.51(10)
C25 C24 C29 118.11(11)
C25 C24 C23 123.18(11)
C29 C24 C23 118.53(11)
C26 C25 C24 121.29(12)
C25 C26 C27 120.60(12)
C28 C27 C26 119.55(12)
C27 C28 C29 121.01(12)
C28 C29 C24 119.29(11)
C28 C29 C5 122.06(11)
C24 C29 C5 118.63(10)

loop_
_geom_bond_atom_site_label_1
_geom_bond_atom_site_label_2
_geom_bond_distance
C1 C5 1.4971(16)
C1 C2 1.5022(16)
C2 C3 1.3718(16)
C2 C6 1.4258(17)
C3 C17 1.4476(16)
C3 C4 1.4809(16)
C4 C5 1.3719(15)
C4 C18 1.4498(15)
C5 C29 1.4254(17)
C6 C7 1.4122(17)
C6 C11 1.4201(17)
C7 C8 1.3714(19)
C8 C9 1.400(2)
C9 C10 1.374(2)
C10 C11 1.4093(18)
C11 C12 1.4577(17)
C12 C13 1.4149(17)
C12 C17 1.4223(18)
C13 C14 1.372(2)
C14 C15 1.398(2)
C15 C16 1.3769(18)
C16 C17 1.4136(17)
C18 C19 1.4114(16)
C18 C23 1.4207(17)
C19 C20 1.3756(17)
C20 C21 1.395(2)
C21 C22 1.3756(19)
C22 C23 1.4147(17)
C23 C24 1.4581(17)
C24 C25 1.4102(18)
C24 C29 1.4193(17)
C25 C26 1.3766(18)
C26 C27 1.399(2)
C27 C28 1.3759(19)
C28 C29 1.4171(16)

loop_
_geom_torsion_atom_site_label_1
_geom_torsion_atom_site_label_2
_geom_torsion_atom_site_label_3
_geom_torsion_atom_site_label_4
_geom_torsion
C5 C1 C2 C3 -1.26(13)
C5 C1 C2 C6 -179.04(11)
C6 C2 C3 C17 10.02(18)
C1 C2 C3 C17 -167.87(10)
C6 C2 C3 C4 -176.52(11)
C1 C2 C3 C4 5.60(13)
C2 C3 C4 C5 -8.15(13)
C17 C3 C4 C5 164.12(12)
C2 C3 C4 C18 165.44(12)
C17 C3 C4 C18 -22.3(2)
C18 C4 C5 C29 12.05(17)
C3 C4 C5 C29 -173.35(11)
C18 C4 C5 C1 -167.16(11)
C3 C4 C5 C1 7.44(13)
C2 C1 C5 C4 -3.98(13)
C2 C1 C5 C29 176.84(11)
C3 C2 C6 C7 179.29(11)
C1 C2 C6 C7 -3.17(19)
C3 C2 C6 C11 0.15(18)
C1 C2 C6 C11 177.69(11)
C11 C6 C7 C8 1.21(19)
C2 C6 C7 C8 -177.92(12)
C6 C7 C8 C9 1.4(2)
C7 C8 C9 C10 -2.2(2)
C8 C9 C10 C11 0.3(2)
C9 C10 C11 C6 2.20(19)
C9 C10 C11 C12 -174.23(12)
C7 C6 C11 C10 -2.95(17)
C2 C6 C11 C10 176.21(11)
C7 C6 C11 C12 173.61(11)
C2 C6 C11 C12 -7.23(17)
C10 C11 C12 C13 5.23(19)
C6 C11 C12 C13 -171.16(11)
C10 C11 C12 C17 -179.48(11)
C6 C11 C12 C17 4.14(17)
C17 C12 C13 C14 -3.58(19)
C11 C12 C13 C14 171.80(12)
C12 C13 C14 C15 -2.1(2)
C13 C14 C15 C16 3.6(2)
C14 C15 C16 C17 0.67(19)
C15 C16 C17 C12 -6.31(18)
C15 C16 C17 C3 -179.69(11)
C13 C12 C17 C16 7.61(17)
C11 C12 C17 C16 -167.84(11)
C13 C12 C17 C3 -178.74(10)
C11 C12 C17 C3 5.81(17)
C2 C3 C17 C16 160.52(11)
C4 C3 C17 C16 -11.0(2)
C2 C3 C17 C12 -12.83(17)
C4 C3 C17 C12 175.63(12)
C5 C4 C18 C19 157.98(11)
C3 C4 C18 C19 -15.1(2)
C5 C4 C18 C23 -14.96(17)
C3 C4 C18 C23 171.99(12)
C23 C18 C19 C20 -5.52(18)
C4 C18 C19 C20 -178.42(12)
C18 C19 C20 C21 0.3(2)
C19 C20 C21 C22 3.3(2)
C20 C21 C22 C23 -1.5(2)
C21 C22 C23 C18 -3.68(19)
C21 C22 C23 C24 170.99(12)
C19 C18 C23 C22 7.07(17)
C4 C18 C23 C22 -179.75(11)
C19 C18 C23 C24 -167.63(11)
C4 C18 C23 C24 5.54(17)
C22 C23 C24 C25 7.50(18)
C18 C23 C24 C25 -177.96(11)
C22 C23 C24 C29 -167.54(11)
C18 C23 C24 C29 7.00(17)
C29 C24 C25 C26 3.56(18)
C23 C24 C25 C26 -171.49(12)
C24 C25 C26 C27 -0.47(19)
C25 C26 C27 C28 -2.24(19)
C26 C27 C28 C29 1.74(19)
C27 C28 C29 C24 1.40(18)
C27 C28 C29 C5 -176.96(12)
C25 C24 C29 C28 -3.98(17)
C23 C24 C29 C28 171.31(11)
C25 C24 C29 C5 174.43(11)
C23 C24 C29 C5 -10.27(16)
C4 C5 C29 C28 179.16(11)
C1 C5 C29 C28 -1.76(18)
C4 C5 C29 C24 0.79(17)
C1 C5 C29 C24 179.87(11)

loop_
_cod_related_entry_id
_cod_related_entry_database
_cod_related_entry_code
1 ChemSpider 11356055
